data_1560369
loop_
_publ_author_name
'Yang, Yong'
'Ertem, Mehmed Z.'
'Duan, Lele'

_publ_section_title
;
 An amide-based second coordination sphere promotes the dimer pathway of
 Mn-catalyzed CO2-to-CO reduction at low overpotential
;
_journal_issue 13
_journal_name_full 'Chemical Science'
_journal_page_first 4779
_journal_page_last 4788
_journal_paper_doi 10.1039/D0SC05679K
_journal_volume 12
_journal_year 2021
_chemical_formula_moiety 'C15 H11 Br Mn N3 O4'
_chemical_formula_sum 'C15 H11 Br Mn N3 O4'
_chemical_formula_weight 432.12
_space_group_crystal_system monoclinic
_space_group_IT_number 14
_space_group_name_Hall '-P 2ybc'
_space_group_name_H-M_alt 'P 1 21/c 1'
_atom_sites_solution_hydrogens geom
_atom_sites_solution_primary dual
_audit_creation_date 2019-04-18
_audit_creation_method
;
Olex2 1.2
(compiled 2018.05.29 svn.r3508 for OlexSys, GUI svn.r5506)
;
_audit_update_record
;
2019-10-08 deposited with the CCDC.	2021-02-08 downloaded from the CCDC.
;
_cell_angle_alpha 90
_cell_angle_beta 100.266(12)
_cell_angle_gamma 90
_cell_formula_units_Z 4
_cell_length_a 10.650(4)
_cell_length_b 9.121(4)
_cell_length_c 16.456(6)
_cell_measurement_reflns_used 9847
_cell_measurement_temperature 100
_cell_measurement_theta_max 27.507
_cell_measurement_theta_min 2.516
_cell_volume 1572.9(11)
_computing_cell_refinement 'SAINT V8.38A (?, 2016)'
_computing_data_reduction 'SAINT V8.38A (?, 2016)'
_computing_molecular_graphics 'Olex2 (Dolomanov et al., 2009)'
_computing_publication_material 'Olex2 (Dolomanov et al., 2009)'
_computing_structure_refinement 'XL (Sheldrick, 2008)'
_computing_structure_solution 'ShelXT (Sheldrick, 2015)'
_diffrn_ambient_temperature 100
_diffrn_detector 'Bruker PHOTO 100 area detector'
_diffrn_detector_area_resol_mean 7.9
_diffrn_detector_type 'CCD area detector'
_diffrn_measured_fraction_theta_full 0.999
_diffrn_measured_fraction_theta_max 0.997
_diffrn_measurement_device 'three-circle diffractometer'
_diffrn_measurement_device_type 'Bruker PHOTO 100 area detector'
_diffrn_measurement_method '\w and \f scans'
_diffrn_radiation_monochromator 'mirror optics'
_diffrn_radiation_probe x-ray
_diffrn_radiation_type MoK\a
_diffrn_radiation_wavelength 0.71073
_diffrn_reflns_av_R_equivalents 0.0835
_diffrn_reflns_av_unetI/netI 0.0455
_diffrn_reflns_Laue_measured_fraction_full 0.999
_diffrn_reflns_Laue_measured_fraction_max 0.997
_diffrn_reflns_limit_h_max 13
_diffrn_reflns_limit_h_min -13
_diffrn_reflns_limit_k_max 11
_diffrn_reflns_limit_k_min -11
_diffrn_reflns_limit_l_max 21
_diffrn_reflns_limit_l_min -21
_diffrn_reflns_number 27967
_diffrn_reflns_point_group_measured_fraction_full 0.999
_diffrn_reflns_point_group_measured_fraction_max 0.997
_diffrn_reflns_theta_full 25.242
_diffrn_reflns_theta_max 27.561
_diffrn_reflns_theta_min 2.563
_diffrn_source 'microfocus sealed X-ray tube'
_diffrn_source_type 'Incoatec I\ms'
_exptl_absorpt_coefficient_mu 3.405
_exptl_absorpt_correction_T_max 0.7456
_exptl_absorpt_correction_T_min 0.5295
_exptl_absorpt_correction_type multi-scan
_exptl_crystal_colour orange
_exptl_crystal_colour_primary orange
_exptl_crystal_density_diffrn 1.825
_exptl_crystal_description prism
_exptl_crystal_F_000 856
_exptl_crystal_size_max 0.36
_exptl_crystal_size_mid 0.12
_exptl_crystal_size_min 0.08
_refine_diff_density_max 0.615
_refine_diff_density_min -0.542
_refine_diff_density_rms 0.086
_refine_ls_extinction_coef 0.0015(4)
_refine_ls_extinction_expression Fc^*^=kFc[1+0.001xFc^2^\l^3^/sin(2\q)]^-1/4^
_refine_ls_extinction_method 'SHELXL-2016/6 (Sheldrick 2016)'
_refine_ls_goodness_of_fit_ref 1.038
_refine_ls_hydrogen_treatment constr
_refine_ls_matrix_type full
_refine_ls_number_parameters 219
_refine_ls_number_reflns 3618
_refine_ls_number_restraints 0
_refine_ls_restrained_S_all 1.038
_refine_ls_R_factor_all 0.0353
_refine_ls_R_factor_gt 0.0287
_refine_ls_shift/su_max 0.000
_refine_ls_shift/su_mean 0.000
_refine_ls_structure_factor_coef Fsqd
_refine_ls_weighting_details 'w=1/[\s^2^(Fo^2^)+(0.0229P)^2^+1.2808P] where P=(Fo^2^+2Fc^2^)/3'
_refine_ls_weighting_scheme calc
_refine_ls_wR_factor_gt 0.0682
_refine_ls_wR_factor_ref 0.0709
_reflns_Friedel_coverage 0.000
_reflns_number_gt 3185
_reflns_number_total 3618
_reflns_threshold_expression 'I > 2\s(I)'
_cod_data_source_file d0sc05679k3.cif
_cod_data_source_block cxy0701_0m
_cod_depositor_comments 'Adding full bibliography for 1560367--1560369.cif.'
_cod_database_code 1560369
_shelx_shelxl_version_number 2016/6
_shelx_space_group_comment
;
The symmetry employed for this shelxl refinement is uniquely defined
by the following loop, which should always be used as a source of
symmetry information in preference to the above space-group names.
They are only intended as comments.
;
_shelx_estimated_absorpt_t_max 0.772
_shelx_estimated_absorpt_t_min 0.374
_olex2_refinement_description
;
1. Fixed Uiso
 At 1.2 times of:
  All C(H) groups, All N(H) groups
 At 1.5 times of:
  All C(H,H,H) groups
2.a Aromatic/amide H refined with riding coordinates:
 N3(H3), C1(H1), C2(H2), C3(H3A), C4(H4), C7(H7), C8(H8), C9(H9)
2.b Idealised Me refined as rotating group:
 C12(H12A,H12B,H12C)
;
_olex2_submission_special_instructions 'No special instructions were received'

loop_
_space_group_symop_operation_xyz
'x, y, z'
'-x, y+1/2, -z+1/2'
'-x, -y, -z'
'x, -y-1/2, z-1/2'

loop_
_atom_site_label
_atom_site_type_symbol
_atom_site_fract_x
_atom_site_fract_y
_atom_site_fract_z
_atom_site_U_iso_or_equiv
_atom_site_adp_type
_atom_site_occupancy
_atom_site_site_symmetry_order
_atom_site_calc_flag
_atom_site_refinement_flags_posn
_atom_site_refinement_flags_adp
_atom_site_refinement_flags_occupancy
_atom_site_disorder_assembly
_atom_site_disorder_group
Br1 Br 0.80233(2) -0.14853(3) 0.17932(2) 0.01816(9) Uani 1 1 d . . . . .
Mn1 Mn 0.81768(3) 0.10630(4) 0.23834(2) 0.01244(10) Uani 1 1 d . . . . .
O1 O 0.54975(15) 0.26099(17) 0.30696(9) 0.0162(3) Uani 1 1 d . . . . .
O2 O 0.82252(15) 0.40654(19) 0.30154(10) 0.0186(3) Uani 1 1 d . . . . .
O3 O 0.73013(16) -0.0165(2) 0.38483(10) 0.0229(4) Uani 1 1 d . . . . .
O4 O 1.06265(15) 0.02072(18) 0.34244(10) 0.0195(4) Uani 1 1 d . . . . .
N1 N 0.88368(18) 0.1648(2) 0.13447(11) 0.0135(4) Uani 1 1 d . . . . .
N2 N 0.64926(18) 0.14857(19) 0.15792(11) 0.0125(4) Uani 1 1 d . . . . .
N3 N 0.45168(18) 0.0386(2) 0.28763(11) 0.0159(4) Uani 1 1 d . . . . .
H3 H 0.431280 -0.034874 0.253167 0.019 Uiso 1 1 calc R . . . .
C1 C 1.0072(2) 0.1816(3) 0.12861(14) 0.0161(5) Uani 1 1 d . . . . .
H1 H 1.069882 0.178477 0.177521 0.019 Uiso 1 1 calc R . . . .
C2 C 1.0459(2) 0.2034(3) 0.05372(15) 0.0198(5) Uani 1 1 d . . . . .
H2 H 1.133812 0.215822 0.051635 0.024 Uiso 1 1 calc R . . . .
C3 C 0.9563(2) 0.2070(3) -0.01805(14) 0.0207(5) Uani 1 1 d . . . . .
H3A H 0.981705 0.218914 -0.070149 0.025 Uiso 1 1 calc R . . . .
C4 C 0.8283(2) 0.1929(3) -0.01251(14) 0.0186(5) Uani 1 1 d . . . . .
H4 H 0.764253 0.196385 -0.060729 0.022 Uiso 1 1 calc R . . . .
C5 C 0.7954(2) 0.1736(2) 0.06489(14) 0.0147(4) Uani 1 1 d . . . . .
C6 C 0.6616(2) 0.1650(2) 0.07776(14) 0.0144(4) Uani 1 1 d . . . . .
C7 C 0.5578(2) 0.1781(2) 0.01422(13) 0.0149(4) Uani 1 1 d . . . . .
H7 H 0.570199 0.191578 -0.041036 0.018 Uiso 1 1 calc R . . . .
C8 C 0.4360(2) 0.1714(3) 0.03204(15) 0.0182(5) Uani 1 1 d . . . . .
H8 H 0.363352 0.176489 -0.010783 0.022 Uiso 1 1 calc R . . . .
C9 C 0.4221(2) 0.1570(2) 0.11399(14) 0.0168(5) Uani 1 1 d . . . . .
H9 H 0.339471 0.153142 0.128137 0.020 Uiso 1 1 calc R . . . .
C10 C 0.5297(2) 0.1482(2) 0.17477(14) 0.0142(4) Uani 1 1 d . . . . .
C11 C 0.5132(2) 0.1527(2) 0.26404(14) 0.0142(4) Uani 1 1 d . . . . .
C12 C 0.4169(2) 0.0319(3) 0.36926(14) 0.0196(5) Uani 1 1 d . . . . .
H12A H 0.390950 0.129459 0.384886 0.029 Uiso 1 1 calc GR . . . .
H12B H 0.490408 -0.001537 0.409554 0.029 Uiso 1 1 calc GR . . . .
H12C H 0.345933 -0.036920 0.368234 0.029 Uiso 1 1 calc GR . . . .
C13 C 0.8227(2) 0.2930(3) 0.27748(13) 0.0144(5) Uani 1 1 d . . . . .
C14 C 0.7566(2) 0.0340(3) 0.32591(14) 0.0162(5) Uani 1 1 d . . . . .
C15 C 0.9714(2) 0.0577(3) 0.29969(13) 0.0158(5) Uani 1 1 d . . . . .

loop_
_atom_site_aniso_label
_atom_site_aniso_U_11
_atom_site_aniso_U_22
_atom_site_aniso_U_33
_atom_site_aniso_U_23
_atom_site_aniso_U_13
_atom_site_aniso_U_12
Br1 0.01978(14) 0.01278(14) 0.01985(14) -0.00147(8) -0.00212(9) 0.00095(8)
Mn1 0.01328(17) 0.01196(19) 0.01108(17) -0.00022(12) -0.00053(13) 0.00033(12)
O1 0.0196(8) 0.0126(8) 0.0163(8) -0.0008(6) 0.0025(7) -0.0015(6)
O2 0.0188(8) 0.0167(9) 0.0203(8) 0.0037(7) 0.0038(7) -0.0002(7)
O3 0.0207(9) 0.0269(10) 0.0206(9) 0.0075(7) 0.0024(7) -0.0003(7)
O4 0.0176(8) 0.0180(9) 0.0210(9) 0.0031(7) -0.0020(7) 0.0013(7)
N1 0.0159(9) 0.0111(10) 0.0132(9) -0.0004(7) 0.0016(8) 0.0012(7)
N2 0.0137(9) 0.0091(9) 0.0140(9) -0.0006(7) 0.0006(7) -0.0007(7)
N3 0.0187(10) 0.0136(10) 0.0152(9) -0.0010(7) 0.0021(8) -0.0008(8)
C1 0.0139(10) 0.0148(12) 0.0185(11) -0.0020(9) 0.0001(9) 0.0020(9)
C2 0.0157(11) 0.0213(13) 0.0227(12) 0.0009(9) 0.0042(10) 0.0006(9)
C3 0.0215(12) 0.0257(14) 0.0157(12) 0.0027(9) 0.0056(10) -0.0009(10)
C4 0.0175(11) 0.0217(13) 0.0153(11) 0.0015(9) -0.0003(9) 0.0015(9)
C5 0.0164(11) 0.0107(11) 0.0163(11) -0.0006(8) 0.0008(9) 0.0006(8)
C6 0.0173(11) 0.0108(11) 0.0151(11) -0.0016(8) 0.0034(9) 0.0008(8)
C7 0.0196(11) 0.0130(11) 0.0112(10) 0.0000(8) 0.0007(9) 0.0008(9)
C8 0.0175(11) 0.0166(12) 0.0182(12) 0.0011(9) -0.0031(9) 0.0017(9)
C9 0.0149(11) 0.0153(12) 0.0194(12) 0.0003(9) 0.0008(9) 0.0009(9)
C10 0.0168(11) 0.0099(11) 0.0155(11) 0.0004(8) 0.0022(9) 0.0010(8)
C11 0.0104(10) 0.0150(12) 0.0164(11) 0.0014(8) 0.0000(9) 0.0027(8)
C12 0.0258(13) 0.0170(12) 0.0172(11) 0.0015(9) 0.0066(10) -0.0003(10)
C13 0.0097(10) 0.0255(14) 0.0071(10) 0.0041(9) -0.0010(8) -0.0011(9)
C14 0.0144(11) 0.0133(12) 0.0197(12) 0.0014(9) -0.0003(9) 0.0019(9)
C15 0.0204(12) 0.0124(11) 0.0149(11) -0.0026(8) 0.0037(9) -0.0028(9)

loop_
_atom_type_symbol
_atom_type_description
_atom_type_scat_dispersion_real
_atom_type_scat_dispersion_imag
_atom_type_scat_source
C C 0.0033 0.0016 'International Tables Vol C Tables 4.2.6.8 and 6.1.1.4'
H H 0.0000 0.0000 'International Tables Vol C Tables 4.2.6.8 and 6.1.1.4'
Br Br -0.2901 2.4595 'International Tables Vol C Tables 4.2.6.8 and 6.1.1.4'
Mn Mn 0.3368 0.7283 'International Tables Vol C Tables 4.2.6.8 and 6.1.1.4'
N N 0.0061 0.0033 'International Tables Vol C Tables 4.2.6.8 and 6.1.1.4'
O O 0.0106 0.0060 'International Tables Vol C Tables 4.2.6.8 and 6.1.1.4'

loop_
_geom_angle_atom_site_label_1
_geom_angle_atom_site_label_2
_geom_angle_atom_site_label_3
_geom_angle
_geom_angle_site_symmetry_1
_geom_angle_site_symmetry_3
_geom_angle_publ_flag
N1 Mn1 Br1 85.77(6) . . ?
N1 Mn1 N2 78.65(8) . . ?
N2 Mn1 Br1 86.32(5) . . ?
C13 Mn1 Br1 177.41(7) . . ?
C13 Mn1 N1 93.41(9) . . ?
C13 Mn1 N2 91.11(8) . . ?
C13 Mn1 C15 93.74(10) . . ?
C14 Mn1 Br1 87.86(8) . . ?
C14 Mn1 N1 173.62(9) . . ?
C14 Mn1 N2 100.62(9) . . ?
C14 Mn1 C13 92.94(10) . . ?
C14 Mn1 C15 83.37(10) . . ?
C15 Mn1 Br1 88.80(7) . . ?
C15 Mn1 N1 96.83(9) . . ?
C15 Mn1 N2 173.57(9) . . ?
C1 N1 Mn1 125.43(16) . . ?
C1 N1 C5 118.4(2) . . ?
C5 N1 Mn1 115.89(15) . . ?
C6 N2 Mn1 114.83(15) . . ?
C10 N2 Mn1 127.63(15) . . ?
C10 N2 C6 117.25(19) . . ?
C11 N3 H3 119.2 . . ?
C11 N3 C12 121.6(2) . . ?
C12 N3 H3 119.2 . . ?
N1 C1 H1 119.0 . . ?
N1 C1 C2 122.1(2) . . ?
C2 C1 H1 119.0 . . ?
C1 C2 H2 120.1 . . ?
C3 C2 C1 119.8(2) . . ?
C3 C2 H2 120.1 . . ?
C2 C3 H3A 120.7 . . ?
C2 C3 C4 118.6(2) . . ?
C4 C3 H3A 120.7 . . ?
C3 C4 H4 120.6 . . ?
C3 C4 C5 118.8(2) . . ?
C5 C4 H4 120.6 . . ?
N1 C5 C4 122.3(2) . . ?
N1 C5 C6 114.8(2) . . ?
C4 C5 C6 122.9(2) . . ?
N2 C6 C5 114.0(2) . . ?
N2 C6 C7 122.8(2) . . ?
C7 C6 C5 123.2(2) . . ?
C6 C7 H7 120.3 . . ?
C8 C7 C6 119.3(2) . . ?
C8 C7 H7 120.3 . . ?
C7 C8 H8 120.8 . . ?
C7 C8 C9 118.5(2) . . ?
C9 C8 H8 120.8 . . ?
C8 C9 H9 120.3 . . ?
C10 C9 C8 119.3(2) . . ?
C10 C9 H9 120.3 . . ?
N2 C10 C9 122.8(2) . . ?
N2 C10 C11 118.45(19) . . ?
C9 C10 C11 118.5(2) . . ?
O1 C11 N3 125.6(2) . . ?
O1 C11 C10 119.9(2) . . ?
N3 C11 C10 114.4(2) . . ?
N3 C12 H12A 109.5 . . ?
N3 C12 H12B 109.5 . . ?
N3 C12 H12C 109.5 . . ?
H12A C12 H12B 109.5 . . ?
H12A C12 H12C 109.5 . . ?
H12B C12 H12C 109.5 . . ?
O2 C13 Mn1 178.2(2) . . ?
O3 C14 Mn1 173.1(2) . . ?
O4 C15 Mn1 174.3(2) . . ?

loop_
_geom_bond_atom_site_label_1
_geom_bond_atom_site_label_2
_geom_bond_distance
_geom_bond_site_symmetry_2
_geom_bond_publ_flag
Br1 Mn1 2.5132(10) . ?
Mn1 N1 2.032(2) . ?
Mn1 N2 2.067(2) . ?
Mn1 C13 1.818(3) . ?
Mn1 C14 1.808(2) . ?
Mn1 C15 1.818(2) . ?
O1 C11 1.236(3) . ?
O2 C13 1.109(3) . ?
O3 C14 1.153(3) . ?
O4 C15 1.144(3) . ?
N1 C1 1.345(3) . ?
N1 C5 1.348(3) . ?
N2 C6 1.357(3) . ?
N2 C10 1.351(3) . ?
N3 H3 0.8800 . ?
N3 C11 1.324(3) . ?
N3 C12 1.457(3) . ?
C1 H1 0.9500 . ?
C1 C2 1.381(3) . ?
C2 H2 0.9500 . ?
C2 C3 1.380(3) . ?
C3 H3A 0.9500 . ?
C3 C4 1.389(3) . ?
C4 H4 0.9500 . ?
C4 C5 1.391(3) . ?
C5 C6 1.480(3) . ?
C6 C7 1.385(3) . ?
C7 H7 0.9500 . ?
C7 C8 1.381(3) . ?
C8 H8 0.9500 . ?
C8 C9 1.389(3) . ?
C9 H9 0.9500 . ?
C9 C10 1.382(3) . ?
C10 C11 1.511(3) . ?
C12 H12A 0.9800 . ?
C12 H12B 0.9800 . ?
C12 H12C 0.9800 . ?

loop_
_geom_torsion_atom_site_label_1
_geom_torsion_atom_site_label_2
_geom_torsion_atom_site_label_3
_geom_torsion_atom_site_label_4
_geom_torsion
_geom_torsion_site_symmetry_1
_geom_torsion_site_symmetry_2
_geom_torsion_site_symmetry_3
_geom_torsion_site_symmetry_4
_geom_torsion_publ_flag
Mn1 N1 C1 C2 171.62(18) . . . . ?
Mn1 N1 C5 C4 -171.18(18) . . . . ?
Mn1 N1 C5 C6 10.3(2) . . . . ?
Mn1 N2 C6 C5 -9.4(2) . . . . ?
Mn1 N2 C6 C7 172.88(17) . . . . ?
Mn1 N2 C10 C9 -170.30(16) . . . . ?
Mn1 N2 C10 C11 15.6(3) . . . . ?
N1 C1 C2 C3 -0.6(4) . . . . ?
N1 C5 C6 N2 -0.4(3) . . . . ?
N1 C5 C6 C7 177.2(2) . . . . ?
N2 C6 C7 C8 -1.4(3) . . . . ?
N2 C10 C11 O1 64.0(3) . . . . ?
N2 C10 C11 N3 -119.9(2) . . . . ?
C1 N1 C5 C4 2.9(3) . . . . ?
C1 N1 C5 C6 -175.6(2) . . . . ?
C1 C2 C3 C4 1.9(4) . . . . ?
C2 C3 C4 C5 -0.9(4) . . . . ?
C3 C4 C5 N1 -1.5(4) . . . . ?
C3 C4 C5 C6 176.8(2) . . . . ?
C4 C5 C6 N2 -178.9(2) . . . . ?
C4 C5 C6 C7 -1.2(4) . . . . ?
C5 N1 C1 C2 -1.8(3) . . . . ?
C5 C6 C7 C8 -178.8(2) . . . . ?
C6 N2 C10 C9 3.0(3) . . . . ?
C6 N2 C10 C11 -171.11(19) . . . . ?
C6 C7 C8 C9 2.3(3) . . . . ?
C7 C8 C9 C10 -0.7(3) . . . . ?
C8 C9 C10 N2 -2.1(3) . . . . ?
C8 C9 C10 C11 172.1(2) . . . . ?
C9 C10 C11 O1 -110.4(2) . . . . ?
C9 C10 C11 N3 65.7(3) . . . . ?
C10 N2 C6 C5 176.37(19) . . . . ?
C10 N2 C6 C7 -1.3(3) . . . . ?
C12 N3 C11 O1 1.7(3) . . . . ?
C12 N3 C11 C10 -174.10(19) . . . . ?
